data_7236533
loop_
_publ_author_name
'Logan, Matthew W.'
'Ayad, Suliman'
'Adamson, Jeremy D.'
'Dilbeck, Tristan'
'Hanson, Kenneth'
'Uribe-Romo, Fernando J.'

_publ_section_title
;
 Systematic variation of the optical bandgap in titanium based
 isoreticular metal--organic frameworks for photocatalytic reduction of
 CO2 under blue light
;
_journal_issue 23
_journal_name_full 'Journal of Materials Chemistry A'
_journal_page_first 11854
_journal_paper_doi 10.1039/C7TA00437K
_journal_volume 5
_journal_year 2017
_chemical_formula_sum 'C2.995 N0.315 O2.833 Ti0.25'
_chemical_formula_weight 97.68
_chemical_name_systematic MIL-125-NHBu
_space_group_IT_number 139
_space_group_name_Hall '-I 4 2'
_space_group_name_H-M_alt 'I 4/m m m'
_symmetry_cell_setting tetragonal
_symmetry_space_group_name_H-M 'I 4/m m m'
_audit_creation_date 2016-12-22T16:00
_audit_creation_method 'created in GSAS-II'
_audit_update_record
;
2017-01-13 deposited with the CCDC.
2017-04-07 downloaded from the CCDC.
;
_cell_angle_alpha 90
_cell_angle_beta 90
_cell_angle_gamma 90
_cell_formula_units_Z 32
_cell_length_a 18.70(4)
_cell_length_b 18.70(4)
_cell_length_c 18.21(4)
_cell_volume 6368(2)
_computing_structure_refinement 'GSAS-II (Toby & Von Dreele, J. Appl. Cryst. 46, 544-549, 2013)'
_diffrn_ambient_pressure 100
_diffrn_ambient_temperature 300
_diffrn_radiation_polarisn_ratio 0.7(7)
_diffrn_radiation_probe x-ray
_diffrn_radiation_type K\a~1,2~
_pd_block_id 2016-12-22T16:00|A2|Uribe-Romo|MiniFlex600
_pd_calc_method 'Rietveld Refinement'
_pd_instr_location ' ?'
_pd_meas_2theta_range_inc 0.02000
_pd_meas_2theta_range_max 39.98000
_pd_meas_2theta_range_min 3.00000
_pd_phase_name MIL-125-NHBu_1
_pd_proc_2theta_range_inc 0.02000
_pd_proc_2theta_range_max 39.88671
_pd_proc_2theta_range_min 2.90671
_pd_proc_info_datetime 2016-12-22T16:00
_pd_proc_info_excluded_regions ' ?'
_pd_proc_ls_background_function
; Background function: "chebyschev" function with 6 terms:
    1.43(7)e3, -7.0(19)e2, 3(4)e2, -1.2(8)e3, 2.8(4)e3, -1.5(7)e3, 
;
_pd_proc_ls_pref_orient_corr
; Simple spherical harmonic correction Order = 2
    Coefficients:  0:0:C(2,0) = 0.00(29); 
;
_pd_proc_ls_profile_function
; Finger-Cox-Jephcoat function parameters U, V, W, X, Y, SH/L:
  peak variance(Gauss) = Utan(Th)^2^+Vtan(Th)+W:
  peak HW(Lorentz) = X/cos(Th)+Ytan(Th); SH/L = S/L+H/L
  U, V, W in (centideg)^2^, X & Y in centideg
    -8(13)e2, 78(6), 5(4)e1, 13(21), 35(4), 0.0649(10), 
  Crystallite size model "isotropic" for MIL-125-NHBu_1 (microns)
  parameters: Size, G/L mix
    1(24), 1.000, 
  Mustrain model "isotropic" for MIL-125-NHBu_1 (10^6^)
    parameters: Mustrain, G/L mix
    1000(8), 1.000, 

;
_pd_proc_ls_prof_R_factor 0.12135
_pd_proc_ls_prof_wR_expected 0.01541
_pd_proc_ls_prof_wR_factor 0.20323
_pd_proc_number_of_points 1850
_pd_spec_mounting ' ?'
_refine_ls_goodness_of_fit_all 13.399
_refine_ls_matrix_type full
_refine_ls_number_parameters 56
_refine_ls_R_Fsqd_factor 0.32111
_refine_ls_wR_factor_obs 0.20323
_reflns_d_resolution_high 2.264
_reflns_d_resolution_low 13.225
_reflns_limit_h_max 8
_reflns_limit_h_min 8
_reflns_limit_k_max 0
_reflns_limit_k_min 0
_reflns_limit_l_max 2
_reflns_limit_l_min 2
_reflns_number_total 104
_cod_data_source_file c7ta00437k2.cif
_cod_data_source_block A2
_cod_original_cell_volume 6.37(4)
_cod_database_code 7236533
_refine_ls_r_f_factor 0.21263
_gsas_proc_ls_prof_r_b_factor 0.13303
_gsas_proc_ls_prof_wr_b_factor 0.24456

loop_
_space_group_symop_id
_space_group_symop_operation_xyz
1 x,y,z
2 -y,x,z
3 -x,-y,z
4 y,-x,z
5 -x,y,z
6 -y,-x,z
7 x,-y,z
8 y,x,z
9 -x,-y,-z
10 y,-x,-z
11 x,y,-z
12 -y,x,-z
13 x,-y,-z
14 y,x,-z
15 -x,y,-z
16 -y,-x,-z
17 1/2+x,1/2+y,1/2+z
18 1/2-y,1/2+x,1/2+z
19 1/2-x,1/2-y,1/2+z
20 1/2+y,1/2-x,1/2+z
21 1/2-x,1/2+y,1/2+z
22 1/2-y,1/2-x,1/2+z
23 1/2+x,1/2-y,1/2+z
24 1/2+y,1/2+x,1/2+z
25 1/2-x,1/2-y,1/2-z
26 1/2+y,1/2-x,1/2-z
27 1/2+x,1/2+y,1/2-z
28 1/2-y,1/2+x,1/2-z
29 1/2+x,1/2-y,1/2-z
30 1/2+y,1/2+x,1/2-z
31 1/2-x,1/2+y,1/2-z
32 1/2-y,1/2-x,1/2-z

loop_
_atom_site_label
_atom_site_type_symbol
_atom_site_fract_x
_atom_site_fract_y
_atom_site_fract_z
_atom_site_occupancy
_atom_site_adp_type
_atom_site_U_iso_or_equiv
_atom_site_symmetry_multiplicity
O1 O 0.22590 0.14420 0.42680 1.000 Uiso 0.08(8) 32
C2 C 0.19291 0.28122 0.28426 0.130 Uiso 0.2(13) 32
N3 N 0.13742 0.31587 0.31910 0.250 Uiso 0.20(29) 32
C4 C 0.30217 0.93329 0.69222 0.130 Uiso 0.2(7) 32
C5 C 0.58820 0.82561 0.43721 0.130 Uiso 2(10) 32
C6 C 0.37916 0.88802 0.85220 0.130 Uiso 1.2(31) 32
C7 C 0.31342 0.06390 0.86465 0.130 Uiso 3(12) 32
C8 C 0.33560 0.18912 0.59104 0.130 Uiso 3(11) 32
C9 C 0.44549 0.27917 0.80382 0.130 Uiso 2(9) 32
C10 C 0.51446 0.26672 0.75940 0.130 Uiso -0.67(29) 32
C11 C 0.50870 0.31859 0.69396 0.130 Uiso -0.37(23) 32
C12 C 0.64389 0.26613 0.61229 0.130 Uiso 0.4(11) 32
C13 C 0.63564 0.29493 0.69121 0.130 Uiso 2(6) 32
C14 C 0.74048 0.60039 0.35300 0.130 Uiso -2.9(5) 32
C15 C 0.67766 0.54728 0.34932 0.130 Uiso 0.9(25) 32
Ti16 Ti 0.20830 0.07400 0.50000 0.500 Uiso 0.05(7) 16
O17 O 0.31110 0.05800 0.50000 0.500 Uiso -1.05(12) 16
C18 C 0.46333 0.06514 0.50000 0.500 Uiso -1.38(22) 16
N19 N 0.42348 0.12294 0.50000 0.130 Uiso 0.5(23) 16
O20 O 0.230(4) 0.00000 0.427(4) 1.10(17) Uiso -0.042 16
O21 O 0.090(3) 0.09048 0.50000 1.32(22) Uiso -0.042 8
C22 C 0.432(14) 0.00000 0.50000 0.68(18) Uiso -0.042 8
C25 C 0.2233(27) 0.22330 0.324(4) 1.77(21) Uiso -0.042 16
O26 O 0.00000 0.00000 0.315(7) 2.55(30) Uiso 0.253 4
O28 O 0.00000 0.215(15) 0.00000 1.14(18) Uiso 0.253 8
O29 O 0.00000 0.50000 0.25000 0.80(28) Uiso 0.253 4

loop_
_atom_type_symbol
_atom_type_number_in_cell
C 95.843
N 10.08
O 90.652
Ti 8

loop_
_diffrn_radiation_wavelength
_diffrn_radiation_wavelength_wt
_diffrn_radiation_wavelength_id
1.54050 1.0 1
1.54430 0.5000 2

loop_
_geom_angle_atom_site_label_1
_geom_angle_atom_site_label_2
_geom_angle_atom_site_label_3
_geom_angle
_geom_angle_site_symmetry_1
_geom_angle_site_symmetry_2
_geom_angle_site_symmetry_3
_geom_angle_publ_flag
C2 C2 N3 119.985 32_555 1_555 1_555 yes
C2 C2 C25 124.6(25) 32_555 1_555 1_555 yes
N3 C2 C25 115.3(26) 1_555 1_555 1_555 yes
C2 N3 C4 124.939 1_555 1_555 12_656 yes
C2 N3 C6 139.335 1_555 1_555 21_544 yes
C4 N3 C6 91.669 12_656 1_555 21_544 yes
N3 C4 C9 109.67 10_566 1_555 28_556 yes
C7 C5 C8 87.506 24_554 1_555 9_666 yes
C7 C5 N19 139.706 24_554 1_555 3_665 yes
C8 C5 N19 120.048 9_666 1_555 3_665 yes
N3 C6 C7 114.619 21_555 1_555 7_565 yes
C5 C7 C6 79.712 24_445 1_555 7_565 yes
C5 C7 C14 97.409 24_445 1_555 17_445 yes
C6 C7 C14 115.351 7_565 1_555 17_445 yes
C5 C8 C12 91.188 9_666 1_555 5_655 yes
C4 C9 C10 89.962 26_456 1_555 1_555 yes
C4 C9 C10 85.87 26_456 1_555 5_655 yes
C10 C9 C10 15.209 1_555 1_555 5_655 yes
C9 C10 C9 98.538 1_555 1_555 5_655 yes
C9 C10 C10 33.127 1_555 1_555 5_655 yes
C9 C10 C10 131.665 5_655 1_555 5_655 yes
C9 C10 C11 104.626 1_555 1_555 1_555 yes
C9 C10 C11 118.146 5_655 1_555 1_555 yes
C10 C10 C11 85.99 5_655 1_555 1_555 yes
C10 C11 C15 124.299 1_555 1_555 10_566 yes
C10 C11 C15 123.646 1_555 1_555 16_666 yes
C15 C11 C15 95.281 10_566 1_555 16_666 yes
C8 C12 C13 125.849 5_655 1_555 1_555 yes
C8 C12 C14 103.707 5_655 1_555 10_566 yes
C13 C12 C14 52.817 1_555 1_555 10_566 yes
C12 C13 C14 42.085 1_555 1_555 10_566 yes
C7 C14 C12 111.658 17_554 1_555 12_656 yes
C7 C14 C13 143.358 17_554 1_555 12_656 yes
C12 C14 C13 85.098 12_656 1_555 12_656 yes
C7 C14 C15 113.327 17_554 1_555 1_555 yes
C12 C14 C15 116.189 12_656 1_555 1_555 yes
C13 C14 C15 84.647 12_656 1_555 1_555 yes
C11 C15 C11 10.558 12_656 1_555 16_666 yes
C11 C15 C14 114.625 12_656 1_555 1_555 yes
C11 C15 C14 119.996 16_666 1_555 1_555 yes
O1 Ti16 O1 89.123 1_555 1_555 11_556 yes
O1 Ti16 O17 86.278 1_555 1_555 1_555 yes
O1 Ti16 O17 86.278 11_556 1_555 1_555 yes
O1 Ti16 O20 88.5(15) 1_555 1_555 1_555 yes
O1 Ti16 O20 158.3(25) 11_556 1_555 1_555 yes
O17 Ti16 O20 72.0(25) 1_555 1_555 1_555 yes
O1 Ti16 O20 158.3(25) 1_555 1_555 11_556 yes
O1 Ti16 O20 88.5(15) 11_556 1_555 11_556 yes
O17 Ti16 O20 72.0(25) 1_555 1_555 11_556 yes
O20 Ti16 O20 86(4) 1_555 1_555 11_556 yes
C18 C18 N19 124.584 5_655 1_555 1_555 yes
C18 C18 C22 116(10) 5_655 1_555 1_555 yes
N19 C18 C22 120(10) 1_555 1_555 1_555 yes
C5 N19 C5 98.414 3_665 1_555 9_666 yes
C5 N19 C18 127.346 3_665 1_555 1_555 yes
C5 N19 C18 127.346 9_666 1_555 1_555 yes
Ti16 O20 Ti16 89.5(30) 1_555 1_555 7_555 yes
C18 C22 C18 128(20) 1_555 1_555 7_555 yes
C2 C25 C2 111(5) 1_555 1_555 8_555 yes

loop_
_geom_bond_atom_site_label_1
_geom_bond_atom_site_label_2
_geom_bond_distance
_geom_bond_site_symmetry_1
_geom_bond_site_symmetry_2
_geom_bond_publ_flag
O1 Ti16 1.89983 1_555 1_555 yes
C2 C2 1.42314 1_555 32_555 yes
C2 N3 1.3783 1_555 1_555 yes
C2 C25 1.42(5) 1_555 1_555 yes
N3 C2 1.3783 1_555 1_555 yes
N3 C4 1.3628 1_555 12_656 yes
N3 C6 1.51015 1_555 21_544 yes
C4 N3 1.3628 1_555 10_566 yes
C4 C9 1.54005 1_555 28_556 yes
C4 C10 1.8416 1_555 32_566 yes
C5 C6 1.89675 1_555 18_654 yes
C5 C7 1.41586 1_555 24_554 yes
C5 C8 1.54007 1_555 9_666 yes
C5 N19 1.51039 1_555 3_665 yes
C6 N3 1.51015 1_555 21_555 yes
C6 C5 1.89675 1_555 20_465 yes
C6 C7 1.54011 1_555 7_565 yes
C7 C5 1.41586 1_555 24_445 yes
C7 C6 1.54011 1_555 7_565 yes
C7 C14 1.54011 1_555 17_445 yes
C8 C5 1.54007 1_555 9_666 yes
C8 C12 1.53998 1_555 5_655 yes
C9 C4 1.54005 1_555 26_456 yes
C9 C10 1.54035 1_555 1_555 yes
C9 C10 1.12682 1_555 5_655 yes
C10 C4 1.8416 1_555 32_656 yes
C10 C9 1.54035 1_555 1_555 yes
C10 C9 1.12682 1_555 5_655 yes
C10 C10 0.54091 1_555 5_655 yes
C10 C11 1.54047 1_555 1_555 yes
C10 C11 1.59658 1_555 5_655 yes
C11 C10 1.54047 1_555 1_555 yes
C11 C10 1.59658 1_555 5_655 yes
C11 C15 1.0709 1_555 10_566 yes
C11 C15 1.3124 1_555 16_666 yes
C12 C8 1.53998 1_555 5_655 yes
C12 C13 1.54259 1_555 1_555 yes
C12 C14 1.03769 1_555 10_566 yes
C13 C12 1.54259 1_555 1_555 yes
C13 C13 1.83648 1_555 6_665 yes
C13 C14 1.2335 1_555 10_566 yes
C13 C15 1.88118 1_555 10_566 yes
C14 C7 1.54011 1_555 17_554 yes
C14 C12 1.03769 1_555 12_656 yes
C14 C13 1.2335 1_555 12_656 yes
C14 C15 1.54005 1_555 1_555 yes
C15 C11 1.0709 1_555 12_656 yes
C15 C11 1.3124 1_555 16_666 yes
C15 C13 1.88118 1_555 12_656 yes
C15 C14 1.54005 1_555 1_555 yes
C15 C15 1.76861 1_555 7_565 yes
Ti16 O1 1.89983 1_555 1_555 yes
Ti16 O1 1.89983 1_555 11_556 yes
Ti16 Ti16 2.76812 1_555 7_555 yes
Ti16 O17 1.94587 1_555 1_555 yes
Ti16 O20 1.97(5) 1_555 1_555 yes
Ti16 O20 1.97(5) 1_555 11_556 yes
Ti16 O21 2.23(6) 1_555 1_555 yes
O17 Ti16 1.94587 1_555 1_555 yes
C18 C18 1.37172 1_555 5_655 yes
C18 N19 1.3131 1_555 1_555 yes
C18 C22 1.35(11) 1_555 1_555 yes
N19 C5 1.51039 1_555 3_665 yes
N19 C5 1.51039 1_555 9_666 yes
N19 C18 1.3131 1_555 1_555 yes
O20 Ti16 1.97(5) 1_555 1_555 yes
O20 Ti16 1.97(5) 1_555 7_555 yes
O21 Ti16 2.23(6) 1_555 1_555 yes
O21 Ti16 2.225(9) 1_555 8_555 yes
C22 C18 1.35(11) 1_555 1_555 yes
C22 C18 1.35(11) 1_555 7_555 yes
C25 C2 1.42(5) 1_555 1_555 yes
C25 C2 1.42(5) 1_555 8_555 yes
